data_7108449
loop_
_publ_author_name
'Wolfgang Bauer'
'Stephan Schlamp'
'Birgit Weber'

_publ_section_title
;
 A Ladder type Iron(II) Coordination Polymer with Cooperative Spin
 Transition
;
_journal_name_full Chem.Commun.
_journal_page_first 10222
_journal_paper_doi 10.1039/c2cc35109a
_journal_volume 48
_journal_year 2012
_chemical_compound_source
;
Crystals formed by slow diffusion from the reaction of Fe7a(MeOH)with
bpea in methanol.
;
_chemical_formula_moiety 'C28 H34 Fe N4 O6, 2(C H4 O), 0.25(H2 O)'
_chemical_formula_sum 'C30 H42.5 Fe N4 O8.25'
_chemical_formula_weight 647.02
_chemical_name_common Fe7abpea
_space_group_IT_number 23
_symmetry_cell_setting orthorhombic
_symmetry_space_group_name_Hall 'I 2 2'
_symmetry_space_group_name_H-M 'I 2 2 2'
_atom_sites_solution_hydrogens geom
_atom_sites_solution_primary direct
_atom_sites_solution_secondary difmap
_audit_author_name 'Albrecht, S.'
_audit_block_code Fe_L7a_bpea_kn432_weber
_audit_creation_date 12-Sept-06
_audit_creation_method 'form98_non/compatible with shelxl97-2'
_audit_update_record 15-Aug-2012
_cell_angle_alpha 90.00
_cell_angle_beta 90.00
_cell_angle_gamma 90.00
_cell_formula_units_Z 8
_cell_length_a 13.7280(9)
_cell_length_b 19.5970(13)
_cell_length_c 25.8760(13)
_cell_measurement_reflns_used 21174
_cell_measurement_temperature 200(2)
_cell_measurement_theta_max 27.485
_cell_measurement_theta_min 3.134
_cell_volume 6961.4(7)
_computing_cell_refinement 'HKL Scalepack (Otwinowski & Minor 1997)'
_computing_data_collection 'Collect (Bruker AXS BV, 1997-2004)'
_computing_data_reduction 'HKL Denzo and Scalepack (Otwinowski & Minor 1997)'
_computing_molecular_graphics
;
ORTEP (M. N. Burnett, C. K. Johnson, ORTEP-III: Oak Ridge Thermal Ellipsoid
Plot Program for Crystal Structure Illustrations, Oak Ridge National
Laboratory Report ORNL-6895, 1996). Windows version (L. J. Farrugia, Univ.
Glasgow) used --- SCHAKAL (E. Keller, University of Freiburg (Breisgau),
Germany, 1995).
;
_computing_publication_material
;
PLATON (A. L. Spek, Acta Crystallogr, Sect. A, 1990, 46, C34, 1995 version).
;
_computing_structure_refinement 'SHELXL-97 (G. M. Sheldrick. University of G\"ottingen, 97-2 version)'
_computing_structure_solution 'SHELXS-97 (G. M. Sheldrick. University of G\"ottingen, Germany, 1997)'
_diffrn_ambient_temperature 200(2)
_diffrn_detector_area_resol_mean 9
_diffrn_measured_fraction_theta_full 0.994
_diffrn_measured_fraction_theta_max 0.994
_diffrn_measurement_device '95mm CCD camera on \k-goniostat'
_diffrn_measurement_device_type KappaCCD
_diffrn_orient_matrix_type 'by Bruker AXS Collect from scalepack cell'
_diffrn_orient_matrix_UB_11 0.0009697
_diffrn_orient_matrix_UB_12 -0.0234243
_diffrn_orient_matrix_UB_13 -0.0343298
_diffrn_orient_matrix_UB_21 0.0723464
_diffrn_orient_matrix_UB_22 0.0055671
_diffrn_orient_matrix_UB_23 -0.0016036
_diffrn_orient_matrix_UB_31 0.0084472
_diffrn_orient_matrix_UB_32 -0.0449904
_diffrn_orient_matrix_UB_33 0.0176754
_diffrn_radiation_collimation 0.20
_diffrn_radiation_monochromator 'MONTEL, graded multilayered X-ray optics'
_diffrn_radiation_source 'rotating anode'
_diffrn_radiation_type MoK\a
_diffrn_radiation_wavelength 0.71073
_diffrn_reflns_av_R_equivalents 0.1965
_diffrn_reflns_av_sigmaI/netI 0.2303
_diffrn_reflns_limit_h_max 17
_diffrn_reflns_limit_h_min -17
_diffrn_reflns_limit_k_max 25
_diffrn_reflns_limit_k_min -23
_diffrn_reflns_limit_l_max 32
_diffrn_reflns_limit_l_min -33
_diffrn_reflns_number 37138
_diffrn_reflns_theta_full 27.52
_diffrn_reflns_theta_max 27.52
_diffrn_reflns_theta_min 3.15
_diffrn_source_current 55.00
_diffrn_source_power 3.025
_diffrn_source_type 'FR 591 generator'
_diffrn_source_voltage 55.00
_exptl_absorpt_coefficient_mu 0.483
_exptl_absorpt_correction_type none
_exptl_crystal_colour orange-brown
_exptl_crystal_density_diffrn 1.21838
_exptl_crystal_density_method 'not measured'
_exptl_crystal_description block
_exptl_crystal_F_000 2672
_exptl_crystal_size_max 0.14
_exptl_crystal_size_mid 0.07
_exptl_crystal_size_min 0.05
_refine_diff_density_max 0.619
_refine_diff_density_min -0.554
_refine_diff_density_rms 0.087
_refine_ls_abs_structure_details 'Flack H D (1983), Acta Cryst. A39, 876-881'
_refine_ls_abs_structure_Flack 0.43(6)
_refine_ls_extinction_method none
_refine_ls_goodness_of_fit_ref 0.980
_refine_ls_hydrogen_treatment mixed
_refine_ls_matrix_type full
_refine_ls_number_parameters 348
_refine_ls_number_reflns 7968
_refine_ls_number_restraints 1
_refine_ls_restrained_S_all 0.980
_refine_ls_R_factor_all 0.2688
_refine_ls_R_factor_gt 0.0857
_refine_ls_shift/su_max 0.000
_refine_ls_shift/su_mean 0.000
_refine_ls_structure_factor_coef Fsqd
_refine_ls_weighting_details 'calc w=1/[\s^2^(Fo^2^)+(0.1362P)^2^+0.0000P] where P=(Fo^2^+2Fc^2^)/3'
_refine_ls_weighting_scheme calc
_refine_ls_wR_factor_gt 0.2040
_refine_ls_wR_factor_ref 0.2841
_reflns_number_gt 2946
_reflns_number_total 7968
_reflns_threshold_expression >2sigma(I)
_cod_data_source_file c2cc35109a.txt
_cod_data_source_block kn432
_cod_database_code 7108449

loop_
_symmetry_equiv_pos_as_xyz
'x, y, z'
'-x, -y, z'
'x, -y, -z'
'-x, y, -z'
'x+1/2, y+1/2, z+1/2'
'-x+1/2, -y+1/2, z+1/2'
'x+1/2, -y+1/2, -z+1/2'
'-x+1/2, y+1/2, -z+1/2'

loop_
_atom_site_label
_atom_site_type_symbol
_atom_site_fract_x
_atom_site_fract_y
_atom_site_fract_z
_atom_site_U_iso_or_equiv
_atom_site_adp_type
_atom_site_occupancy
_atom_site_symmetry_multiplicity
_atom_site_calc_flag
_atom_site_refinement_flags
_atom_site_disorder_group
Fe1 Fe 0.06310(6) 0.24989(12) 0.34532(3) 0.0448(3) Uani 1 1 d . .
O1 O 0.0734(7) 0.3363(4) 0.3027(3) 0.048(2) Uani 1 1 d . .
O2 O 0.0747(7) 0.1643(5) 0.3013(3) 0.058(3) Uani 1 1 d . .
O3 O 0.1786(9) 0.5291(4) 0.3424(4) 0.090(4) Uani 1 1 d . .
O4 O 0.1600(11) 0.5017(6) 0.4253(4) 0.116(5) Uani 1 1 d . .
O5 O 0.1830(10) -0.0272(4) 0.3436(3) 0.095(4) Uani 1 1 d . .
O6 O 0.1520(8) -0.0030(5) 0.4265(3) 0.068(3) Uani 1 1 d . .
N1 N 0.0567(9) 0.3173(5) 0.4083(3) 0.042(3) Uani 1 1 d . .
N2 N 0.0535(9) 0.1822(5) 0.4083(3) 0.043(3) Uani 1 1 d . .
N3 N -0.0946(3) 0.2504(7) 0.33348(18) 0.0453(13) Uani 1 1 d . .
C1 C 0.1000(9) 0.3960(7) 0.3129(5) 0.050(4) Uani 1 1 d . .
C2 C 0.1060(9) 0.4184(6) 0.3652(6) 0.053(4) Uani 1 1 d . .
C3 C 0.0810(11) 0.3788(7) 0.4081(4) 0.057(4) Uani 1 1 d . .
H3 H 0.0827 0.4006 0.4400 0.068 Uiso 1 1 calc R .
C4 C 0.0237(10) 0.2855(6) 0.4542(5) 0.047(4) Uani 1 1 d . .
C5 C 0.0280(8) 0.2133(7) 0.4566(4) 0.040(3) Uani 1 1 d . .
C6 C 0.0867(9) 0.1179(6) 0.4081(5) 0.044(4) Uani 1 1 d . .
H6 H 0.0903 0.0963 0.4401 0.053 Uiso 1 1 calc R .
C7 C 0.1179(10) 0.0782(6) 0.3638(5) 0.047(3) Uani 1 1 d . .
C8 C 0.1017(10) 0.1029(6) 0.3129(5) 0.050(4) Uani 1 1 d . .
C9 C 0.0000 0.3165(9) 0.5000 0.054(6) Uani 1 2 d S .
H9 H 0.0000 0.3639 0.5000 0.065 Uiso 1 2 calc SR .
C10 C 0.0000 0.1775(8) 0.5000 0.032(4) Uani 1 2 d S .
H10 H 0.0000 0.1301 0.5000 0.039 Uiso 1 2 calc SR .
C11 C 0.1235(11) 0.4401(6) 0.2686(5) 0.067(5) Uani 1 1 d . .
H11A H 0.1913 0.4353 0.2601 0.101 Uiso 1 1 calc R .
H11B H 0.1101 0.4868 0.2773 0.101 Uiso 1 1 calc R .
H11C H 0.0846 0.4270 0.2394 0.101 Uiso 1 1 calc R .
C12 C 0.1525(12) 0.4915(7) 0.3738(6) 0.065(4) Uani 1 1 d . .
C13 C 0.1881(13) 0.5693(7) 0.4396(5) 0.087(5) Uani 1 1 d . .
H13A H 0.1747 0.6021 0.4124 0.104 Uiso 1 1 calc R .
H13B H 0.1569 0.5839 0.4714 0.104 Uiso 1 1 calc R .
C14 C 0.288(2) 0.5584(12) 0.4461(14) 0.42(3) Uani 1 1 d . .
H14A H 0.3050 0.5147 0.4321 0.625 Uiso 1 1 calc R .
H14B H 0.3034 0.5595 0.4823 0.625 Uiso 1 1 calc R .
H14C H 0.3235 0.5935 0.4285 0.625 Uiso 1 1 calc R .
C15 C 0.1217(12) 0.0591(8) 0.2646(5) 0.081(5) Uani 1 1 d . .
H15A H 0.1158 0.0868 0.2342 0.121 Uiso 1 1 calc R .
H15B H 0.0753 0.0224 0.2630 0.121 Uiso 1 1 calc R .
H15C H 0.1864 0.0406 0.2665 0.121 Uiso 1 1 calc R .
C16 C 0.1503(12) 0.0163(7) 0.3751(5) 0.061(4) Uani 1 1 d . .
C17 C 0.2062(15) -0.0663(8) 0.4402(7) 0.111(7) Uani 1 1 d D .
H17A H 0.1855 -0.1024 0.4171 0.133 Uiso 1 1 calc R .
H17B H 0.1875 -0.0796 0.4750 0.133 Uiso 1 1 calc R .
C18 C 0.316(2) -0.062(2) 0.4381(13) 0.071(13) Uiso 0.30(3) 1 d PD .
H18A H 0.3433 -0.1049 0.4474 0.106 Uiso 0.30(3) 1 calc PR .
H18B H 0.3376 -0.0273 0.4619 0.106 Uiso 0.30(3) 1 calc PR .
H18C H 0.3355 -0.0497 0.4037 0.106 Uiso 0.30(3) 1 calc PR .
C20 C -0.1479(10) 0.1919(7) 0.3302(5) 0.056(4) Uani 1 1 d . .
H20 H -0.1161 0.1500 0.3295 0.067 Uiso 1 1 calc R .
C21 C -0.2457(12) 0.1937(8) 0.3279(6) 0.069(5) Uani 1 1 d . .
H21 H -0.2781 0.1521 0.3263 0.082 Uiso 1 1 calc R .
C22 C -0.2984(5) 0.2478(11) 0.3278(3) 0.0546(18) Uani 1 1 d . .
C23 C -0.2459(8) 0.3123(7) 0.3301(5) 0.052(4) Uani 1 1 d . .
H23 H -0.2778 0.3541 0.3293 0.062 Uiso 1 1 calc R .
C24 C -0.1439(10) 0.3074(6) 0.3336(5) 0.050(4) Uani 1 1 d . .
H24 H -0.1088 0.3479 0.3361 0.060 Uiso 1 1 calc R .
N4A N -0.7728(5) 0.2410(7) 0.3513(4) 0.021(4) Uiso 0.481(9) 1 d PG 1
C27A C -0.7213(6) 0.2387(7) 0.3050(3) 0.044(4) Uiso 0.481(9) 1 d PG 1
H27A H -0.7542 0.2421 0.2737 0.052 Uiso 0.481(9) 1 calc PR 1
C28A C -0.6206(6) 0.2312(6) 0.3056(4) 0.055(5) Uiso 0.481(9) 1 d PG 1
H28A H -0.5861 0.2297 0.2747 0.066 Uiso 0.481(9) 1 calc PR 1
C29A C -0.5714(6) 0.2261(7) 0.3524(5) 0.046(6) Uiso 0.481(9) 1 d PG 1
C30A C -0.6229(9) 0.2284(9) 0.3986(4) 0.087(10) Uiso 0.481(9) 1 d PG 1
H30A H -0.5900 0.2249 0.4299 0.105 Uiso 0.481(9) 1 calc PR 1
C31A C -0.7236(9) 0.2358(9) 0.3981(3) 0.113(12) Uiso 0.481(9) 1 d PG 1
H31A H -0.7581 0.2374 0.4290 0.136 Uiso 0.481(9) 1 calc PR 1
C26A C -0.4619(12) 0.1971(9) 0.3471(7) 0.045(5) Uiso 0.481(9) 1 d P 1
H26A H -0.4407 0.1806 0.3806 0.054 Uiso 0.481(9) 1 calc PR 1
H26B H -0.4625 0.1585 0.3236 0.054 Uiso 0.481(9) 1 calc PR 1
C25A C -0.4084(19) 0.2347(14) 0.3330(9) 0.071(9) Uiso 0.481(9) 1 d P 1
H25A H -0.4295 0.2756 0.3508 0.086 Uiso 0.481(9) 1 calc PR 1
H25B H -0.4300 0.2412 0.2976 0.086 Uiso 0.481(9) 1 calc PR 1
N4B N -0.7728(6) 0.2673(7) 0.3446(4) 0.059(6) Uiso 0.519(9) 1 d PG 2
C27B C -0.7225(9) 0.2870(7) 0.3005(4) 0.062(5) Uiso 0.519(9) 1 d PG 2
H27B H -0.7558 0.2929 0.2695 0.074 Uiso 0.519(9) 1 calc PR 2
C28B C -0.6226(9) 0.2980(7) 0.3026(4) 0.068(6) Uiso 0.519(9) 1 d PG 2
H28B H -0.5889 0.3112 0.2731 0.081 Uiso 0.519(9) 1 calc PR 2
C29B C -0.5729(6) 0.2892(7) 0.3490(5) 0.072(7) Uiso 0.519(9) 1 d PG 2
C30B C -0.6231(7) 0.2695(6) 0.3931(4) 0.048(6) Uiso 0.519(9) 1 d PG 2
H30B H -0.5899 0.2636 0.4241 0.058 Uiso 0.519(9) 1 calc PR 2
C31B C -0.7231(7) 0.2585(7) 0.3910(3) 0.038(4) Uiso 0.519(9) 1 d PG 2
H31B H -0.7567 0.2453 0.4205 0.045 Uiso 0.519(9) 1 calc PR 2
C26B C -0.4645(19) 0.2807(13) 0.3568(10) 0.102(10) Uiso 0.519(9) 1 d P 2
H26C H -0.4382 0.3252 0.3653 0.122 Uiso 0.519(9) 1 calc PR 2
H26D H -0.4555 0.2520 0.3870 0.122 Uiso 0.519(9) 1 calc PR 2
C25B C -0.4076(12) 0.2542(16) 0.3181(7) 0.052(5) Uiso 0.519(9) 1 d P 2
H25C H -0.4166 0.2823 0.2876 0.062 Uiso 0.519(9) 1 calc PR 2
H25D H -0.4323 0.2091 0.3099 0.062 Uiso 0.519(9) 1 calc PR 2
O10 O -0.6399(11) 0.2553(10) 0.5236(5) 0.235(5) Uiso 1 1 d . .
C40 C -0.7484(16) 0.2373(15) 0.5266(7) 0.206(8) Uiso 1 1 d . .
O11 O -0.597(2) 0.4366(13) 0.3440(10) 0.293(16) Uiso 0.76(3) 1 d P .
C41 C -0.533(2) 0.4380(15) 0.3920(12) 0.216(16) Uiso 0.76(3) 1 d P .
O12 O -0.5000 0.3562(15) 0.5000 0.312(14) Uiso 1 2 d S .

loop_
_atom_site_aniso_label
_atom_site_aniso_U_11
_atom_site_aniso_U_22
_atom_site_aniso_U_33
_atom_site_aniso_U_23
_atom_site_aniso_U_13
_atom_site_aniso_U_12
Fe1 0.0407(5) 0.0466(6) 0.0472(5) -0.0005(13) 0.0009(4) -0.0002(14)
O1 0.055(7) 0.048(5) 0.041(5) 0.007(4) 0.011(5) -0.004(6)
O2 0.050(7) 0.068(6) 0.056(6) -0.008(5) -0.010(6) 0.011(6)
O3 0.133(11) 0.041(6) 0.097(8) 0.004(6) 0.033(9) -0.033(6)
O4 0.201(14) 0.082(7) 0.065(7) -0.023(6) 0.030(8) -0.083(9)
O5 0.160(13) 0.072(8) 0.054(6) -0.002(5) 0.018(9) 0.036(7)
O6 0.084(6) 0.050(5) 0.069(6) -0.002(5) 0.007(6) 0.011(5)
N1 0.042(7) 0.041(6) 0.042(7) 0.000(5) -0.005(6) -0.001(6)
N2 0.034(7) 0.050(7) 0.047(7) -0.003(5) 0.006(6) 0.002(6)
N3 0.040(3) 0.044(3) 0.052(3) 0.007(8) 0.001(2) 0.011(8)
C1 0.036(9) 0.071(9) 0.041(8) 0.009(7) 0.010(7) 0.021(7)
C2 0.037(7) 0.049(8) 0.073(10) -0.008(7) 0.006(7) 0.002(6)
C3 0.074(11) 0.065(9) 0.031(7) 0.019(6) 0.001(7) -0.013(8)
C4 0.067(10) 0.029(7) 0.045(8) -0.011(6) 0.004(7) 0.001(7)
C5 0.016(6) 0.067(9) 0.038(7) -0.013(6) -0.003(5) 0.002(6)
C6 0.034(8) 0.041(7) 0.058(9) 0.022(6) 0.006(7) -0.002(6)
C7 0.059(8) 0.034(7) 0.047(7) -0.001(6) 0.015(6) 0.013(6)
C8 0.039(9) 0.040(7) 0.071(10) -0.010(7) 0.001(8) 0.020(6)
C9 0.059(14) 0.043(11) 0.059(13) 0.000 -0.017(11) 0.000
C10 0.033(10) 0.031(9) 0.033(9) 0.000 0.015(8) 0.000
C11 0.091(13) 0.051(9) 0.060(8) 0.011(7) 0.018(9) -0.011(9)
C12 0.074(11) 0.034(7) 0.088(11) -0.023(7) 0.019(10) -0.020(7)
C13 0.119(13) 0.074(10) 0.067(9) -0.022(8) 0.023(9) -0.052(9)
C14 0.29(4) 0.17(2) 0.79(8) -0.07(3) -0.35(5) -0.03(3)
C15 0.095(14) 0.065(11) 0.081(11) -0.013(9) -0.017(10) 0.005(11)
C16 0.074(11) 0.068(10) 0.040(7) -0.023(7) 0.006(8) -0.011(8)
C17 0.157(19) 0.064(10) 0.111(13) 0.005(10) -0.035(13) 0.024(12)
C20 0.032(8) 0.046(8) 0.090(11) 0.004(8) -0.012(8) -0.007(7)
C21 0.088(13) 0.042(9) 0.076(12) -0.002(7) -0.017(9) -0.018(9)
C22 0.043(4) 0.057(5) 0.064(4) -0.008(11) 0.000(3) 0.005(11)
C23 0.021(7) 0.061(9) 0.074(10) 0.002(7) 0.007(6) 0.006(6)
C24 0.051(9) 0.044(8) 0.055(8) 0.009(6) 0.016(7) -0.012(8)

loop_
_atom_type_symbol
_atom_type_description
_atom_type_scat_dispersion_real
_atom_type_scat_dispersion_imag
_atom_type_scat_source
C C 0.0033 0.0016 'International Tables Vol C Tables 4.2.6.8 and 6.1.1.4'
H H 0.0000 0.0000 'International Tables Vol C Tables 4.2.6.8 and 6.1.1.4'
N N 0.0061 0.0033 'International Tables Vol C Tables 4.2.6.8 and 6.1.1.4'
O O 0.0106 0.0060 'International Tables Vol C Tables 4.2.6.8 and 6.1.1.4'
Fe Fe 0.3463 0.8444 'International Tables Vol C Tables 4.2.6.8 and 6.1.1.4'

loop_
_exptl_crystal_face_index_h
_exptl_crystal_face_index_k
_exptl_crystal_face_index_l
_exptl_crystal_face_perp_dist
1 0 0 0.060000
-1 0 0 0.080000
0 1 0 0.040000
0 -1 0 0.025000
0 0 1 0.030000
0 0 -1 0.020000

loop_
_geom_angle_atom_site_label_1
_geom_angle_atom_site_label_2
_geom_angle_atom_site_label_3
_geom_angle
_geom_angle_site_symmetry_1
_geom_angle_site_symmetry_3
O1 Fe1 O2 112.23(18) . .
O1 Fe1 N1 84.3(3) . .
O2 Fe1 N1 163.1(4) . .
O1 Fe1 N2 162.3(3) . .
O2 Fe1 N2 85.4(4) . .
N1 Fe1 N2 78.04(19) . .
O1 Fe1 N3 89.4(4) . .
O2 Fe1 N3 90.1(4) . .
N1 Fe1 N3 93.7(4) . .
N2 Fe1 N3 92.8(4) . .
O1 Fe1 N4A 91.8(5) . 1_655
O2 Fe1 N4A 84.1(4) . 1_655
N1 Fe1 N4A 92.1(4) . 1_655
N2 Fe1 N4A 87.8(5) . 1_655
N3 Fe1 N4A 174.1(4) . 1_655
O1 Fe1 N4B 78.5(5) . 1_655
O2 Fe1 N4B 92.4(5) . 1_655
N1 Fe1 N4B 87.3(5) . 1_655
N2 Fe1 N4B 99.3(5) . 1_655
N3 Fe1 N4B 167.7(4) . 1_655
N4A Fe1 N4B 13.7(4) 1_655 1_655
C1 O1 Fe1 133.2(8) . .
C8 O2 Fe1 131.3(8) . .
C12 O4 C13 114.4(11) . .
C16 O6 C17 117.8(12) . .
C3 N1 C4 120.9(10) . .
C3 N1 Fe1 126.2(9) . .
C4 N1 Fe1 112.8(7) . .
C6 N2 C5 119.1(10) . .
C6 N2 Fe1 124.6(8) . .
C5 N2 Fe1 114.9(7) . .
C24 N3 C20 116.2(6) . .
C24 N3 Fe1 121.0(10) . .
C20 N3 Fe1 122.5(9) . .
O1 C1 C2 120.4(12) . .
O1 C1 C11 116.5(11) . .
C2 C1 C11 123.1(13) . .
C3 C2 C1 124.7(12) . .
C3 C2 C12 119.3(12) . .
C1 C2 C12 115.8(13) . .
N1 C3 C2 127.2(12) . .
C9 C4 N1 127.3(12) . .
C9 C4 C5 114.5(14) . .
N1 C4 C5 117.6(12) . .
C10 C5 C4 122.1(13) . .
C10 C5 N2 124.2(11) . .
C4 C5 N2 113.4(12) . .
N2 C6 C7 127.4(11) . .
C16 C7 C8 124.6(12) . .
C16 C7 C6 114.6(11) . .
C8 C7 C6 120.3(11) . .
O2 C8 C7 125.1(12) . .
O2 C8 C15 112.4(11) . .
C7 C8 C15 122.3(10) . .
C4 C9 C4 127.4(17) . 4_556
C5 C10 C5 118.9(15) 4_556 .
O3 C12 O4 125.2(13) . .
O3 C12 C2 127.1(13) . .
O4 C12 C2 107.6(12) . .
C14 C13 O4 98.9(17) . .
O5 C16 C7 126.6(12) . .
O5 C16 O6 115.5(13) . .
C7 C16 O6 117.8(12) . .
O6 C17 C18 116(2) . .
C21 C20 N3 121.2(13) . .
C22 C21 C20 125.8(14) . .
C21 C22 C23 115.9(7) . .
C21 C22 C25B 128(2) . .
C23 C22 C25B 115.0(18) . .
C21 C22 C25A 114.6(19) . .
C23 C22 C25A 128.9(16) . .
C24 C23 C22 115.9(11) . .
N3 C24 C23 125.0(12) . .
C27A N4A C31A 120.0 . .
C27A N4A Fe1 116.8(5) . 1_455
C31A N4A Fe1 123.2(5) . 1_455
N4A C27A C28A 120.0 . .
C27A C28A C29A 120.0 . .
C30A C29A C28A 120.0 . .
C30A C29A C26A 124.0(10) . .
C28A C29A C26A 113.8(10) . .
C31A C30A C29A 120.0 . .
C30A C31A N4A 120.0 . .
C25A C26A C29A 114(2) . .
C26A C25A C22 143(3) . .
C27B N4B C31B 120.0 . .
C27B N4B Fe1 122.6(6) . 1_455
C31B N4B Fe1 117.4(6) . 1_455
N4B C27B C28B 120.0 . .
C29B C28B C27B 120.0 . .
C28B C29B C30B 120.0 . .
C28B C29B C26B 127.8(13) . .
C30B C29B C26B 110.4(12) . .
C31B C30B C29B 120.0 . .
C30B C31B N4B 120.0 . .
C25B C26B C29B 120(2) . .
C26B C25B C22 118.1(17) . .

loop_
_geom_bond_atom_site_label_1
_geom_bond_atom_site_label_2
_geom_bond_distance
_geom_bond_site_symmetry_2
Fe1 O1 2.026(7) .
Fe1 O2 2.034(8) .
Fe1 N1 2.100(9) .
Fe1 N2 2.105(9) .
Fe1 N3 2.186(5) .
Fe1 N4A 2.265(8) 1_655
Fe1 N4B 2.279(8) 1_655
O1 C1 1.254(14) .
O2 C8 1.295(13) .
O3 C12 1.153(16) .
O4 C12 1.352(13) .
O4 C13 1.428(16) .
O5 C16 1.261(14) .
O6 C16 1.382(12) .
O6 C17 1.490(17) .
N1 C3 1.251(13) .
N1 C4 1.415(14) .
N2 C6 1.340(13) .
N2 C5 1.433(13) .
N3 C24 1.308(15) .
N3 C20 1.362(15) .
C1 C2 1.424(16) .
C1 C11 1.474(14) .
C2 C3 1.396(16) .
C2 C12 1.585(17) .
C4 C9 1.372(13) .
C4 C5 1.417(9) .
C5 C10 1.380(14) .
C6 C7 1.450(15) .
C7 C16 1.325(17) .
C7 C8 1.422(16) .
C8 C15 1.539(15) .
C9 C4 1.372(13) 4_556
C10 C5 1.380(14) 4_556
C13 C14 1.40(3) .
C17 C18 1.505(18) .
C20 C21 1.344(19) .
C21 C22 1.283(18) .
C22 C23 1.456(18) .
C22 C25B 1.525(18) .
C22 C25A 1.54(3) .
C23 C24 1.406(16) .
N4A C27A 1.3900 .
N4A C31A 1.3900 .
N4A Fe1 2.265(8) 1_455
C27A C28A 1.3900 .
C28A C29A 1.3900 .
C29A C30A 1.3900 .
C29A C26A 1.613(19) .
C30A C31A 1.3900 .
C26A C25A 1.10(3) .
N4B C27B 1.3900 .
N4B C31B 1.3900 .
N4B Fe1 2.279(8) 1_455
C27B C28B 1.3900 .
C28B C29B 1.3900 .
C29B C30B 1.3900 .
C29B C26B 1.51(3) .
C30B C31B 1.3900 .
C26B C25B 1.37(3) .
O10 C40 1.53(2) .
O11 C41 1.52(3) .

loop_
_reflns_scale_group_code
_reflns_scale_meas_F
1 1.0
